data_4514871
loop_
_publ_author_name
'Orsino, Alessio F.'
'Guti\'errez Del Campo, Manuel'
'Lutz, Martin'
'Moret, Marc-Etienne'

_publ_section_title
;
 Enhanced Catalytic Activity of Nickel Complexes of an Adaptive
 Diphosphine-Benzophenone Ligand in Alkyne Cyclotrimerization.
;
_journal_issue 3
_journal_name_full 'ACS catalysis'
_journal_page_first 2458
_journal_page_last 2481
_journal_paper_doi 10.1021/acscatal.8b05025
_journal_volume 9
_journal_year 2019
_chemical_formula_moiety 'C44 H34 Ni O P2, 1.5(C7 H8)'
_chemical_formula_sum 'C54.5 H46 Ni O P2'
_chemical_formula_weight 837.56
_space_group_crystal_system triclinic
_space_group_IT_number 2
_space_group_name_Hall '-P 1'
_space_group_name_H-M_alt 'P -1'
_symmetry_space_group_name_Hall '-P 1'
_symmetry_space_group_name_H-M 'P -1'
_atom_sites_solution_hydrogens mixed
_atom_sites_solution_primary dual
_atom_sites_solution_secondary difmap
_audit_creation_method SHELXL-2016/6
_cell_angle_alpha 102.7809(13)
_cell_angle_beta 99.4257(13)
_cell_angle_gamma 110.5668(13)
_cell_formula_units_Z 2
_cell_length_a 10.3659(4)
_cell_length_b 14.4217(6)
_cell_length_c 16.3310(7)
_cell_measurement_reflns_used 9915
_cell_measurement_temperature 150(2)
_cell_measurement_theta_max 27.53
_cell_measurement_theta_min 2.18
_cell_volume 2149.77(16)
_computing_cell_refinement 'SAINT V8.37A'
_computing_data_collection Apex3
_computing_data_reduction 'SAINT V8.37A, SADABS-2016/2'
_computing_structure_refinement 'SHELXL-2016/6 (Sheldrick, 2016)'
_computing_structure_solution SHELXT
_diffrn_ambient_temperature 150(2)
_diffrn_measured_fraction_theta_full 1.000
_diffrn_measured_fraction_theta_max 0.999
_diffrn_measurement_device_type 'Bruker Kappa ApexII'
_diffrn_measurement_method '\f and \w scans'
_diffrn_radiation_type MoK\a
_diffrn_radiation_wavelength 0.71073
_diffrn_reflns_av_R_equivalents 0.0429
_diffrn_reflns_av_unetI/netI 0.0404
_diffrn_reflns_Laue_measured_fraction_full 1.000
_diffrn_reflns_Laue_measured_fraction_max 0.999
_diffrn_reflns_limit_h_max 13
_diffrn_reflns_limit_h_min -13
_diffrn_reflns_limit_k_max 18
_diffrn_reflns_limit_k_min -18
_diffrn_reflns_limit_l_max 21
_diffrn_reflns_limit_l_min -21
_diffrn_reflns_number 49178
_diffrn_reflns_point_group_measured_fraction_full 1.000
_diffrn_reflns_point_group_measured_fraction_max 0.999
_diffrn_reflns_theta_full 25.242
_diffrn_reflns_theta_max 27.536
_diffrn_reflns_theta_min 1.582
_diffrn_source 'sealed tube'
_exptl_absorpt_coefficient_mu 0.565
_exptl_absorpt_correction_T_max 0.7456
_exptl_absorpt_correction_T_min 0.6977
_exptl_absorpt_correction_type multi-scan
_exptl_absorpt_process_details
;
 SADABS 2016/2: Krause, L., Herbst-Irmer, R., Sheldrick G.M. & Stalke D.,
 J. Appl. Cryst. 48 (2015) 3-10
;
_exptl_crystal_colour yellow-orange
_exptl_crystal_density_diffrn 1.294
_exptl_crystal_description block
_exptl_crystal_F_000 878
_exptl_crystal_size_max 0.33
_exptl_crystal_size_mid 0.19
_exptl_crystal_size_min 0.08
_refine_diff_density_max 1.056
_refine_diff_density_min -0.482
_refine_diff_density_rms 0.061
_refine_ls_extinction_method none
_refine_ls_goodness_of_fit_ref 1.012
_refine_ls_hydrogen_treatment mixed
_refine_ls_matrix_type full
_refine_ls_number_parameters 528
_refine_ls_number_reflns 9910
_refine_ls_number_restraints 147
_refine_ls_restrained_S_all 1.063
_refine_ls_R_factor_all 0.0611
_refine_ls_R_factor_gt 0.0379
_refine_ls_shift/su_max 0.004
_refine_ls_shift/su_mean 0.000
_refine_ls_structure_factor_coef Fsqd
_refine_ls_weighting_details 'w=1/[\s^2^(Fo^2^)+(0.0425P)^2^+1.4249P] where P=(Fo^2^+2Fc^2^)/3'
_refine_ls_weighting_scheme calc
_refine_ls_wR_factor_gt 0.0855
_refine_ls_wR_factor_ref 0.0947
_reflns_Friedel_coverage 0.000
_reflns_number_gt 7704
_reflns_number_total 9910
_reflns_threshold_expression 'I > 2\s(I)'
_cod_data_source_file cs8b05025_si_002.cif
_cod_data_source_block l0912a
_cod_original_cell_volume 2149.77(15)
_cod_original_formula_sum 'C54.50 H46 Ni O P2'
_cod_database_code 4514871
_shelx_shelxl_version_number 2016/6
_shelx_space_group_comment
;
The symmetry employed for this shelxl refinement is uniquely defined
by the following loop, which should always be used as a source of
symmetry information in preference to the above space-group names.
They are only intended as comments.
;

loop_
_space_group_symop_operation_xyz
'x, y, z'
'-x, -y, -z'

loop_
_atom_site_label
_atom_site_type_symbol
_atom_site_fract_x
_atom_site_fract_y
_atom_site_fract_z
_atom_site_U_iso_or_equiv
_atom_site_adp_type
_atom_site_occupancy
_atom_site_site_symmetry_order
_atom_site_calc_flag
_atom_site_refinement_flags_posn
_atom_site_refinement_flags_adp
_atom_site_refinement_flags_occupancy
_atom_site_disorder_assembly
_atom_site_disorder_group
Ni1 Ni 0.49105(2) 0.20260(2) 0.18044(2) 0.01506(7) Uani 1 1 d . . . . .
P1 P 0.71492(5) 0.24670(4) 0.24183(3) 0.01513(11) Uani 1 1 d . . . . .
P2 P 0.48877(5) 0.32114(4) 0.11915(3) 0.01495(11) Uani 1 1 d . . . . .
O1 O 0.70565(14) 0.44662(10) 0.29678(9) 0.0184(3) Uani 1 1 d . . . . .
C1 C 0.84573(19) 0.36728(15) 0.23455(12) 0.0167(4) Uani 1 1 d . . . . .
C2 C 0.82250(19) 0.45721(15) 0.26204(12) 0.0174(4) Uani 1 1 d . . . . .
C3 C 0.9124(2) 0.55220(16) 0.25780(13) 0.0217(4) Uani 1 1 d . . . . .
H3 H 0.894401 0.612512 0.277100 0.026 Uiso 1 1 calc R U . . .
C4 C 1.0291(2) 0.55782(17) 0.22491(14) 0.0267(5) Uani 1 1 d . . . . .
H4 H 1.092145 0.622657 0.222125 0.032 Uiso 1 1 calc R U . . .
C5 C 1.0547(2) 0.46998(17) 0.19616(14) 0.0268(5) Uani 1 1 d . . . . .
H5 H 1.134243 0.474326 0.173084 0.032 Uiso 1 1 calc R U . . .
C6 C 0.9634(2) 0.37497(17) 0.20109(13) 0.0222(4) Uani 1 1 d . . . . .
H6 H 0.981465 0.314758 0.181465 0.027 Uiso 1 1 calc R U . . .
C7 C 0.7648(2) 0.26804(15) 0.35995(12) 0.0176(4) Uani 1 1 d . . . . .
C8 C 0.8966(2) 0.34104(17) 0.41472(14) 0.0252(5) Uani 1 1 d . . . . .
H8 H 0.964774 0.382293 0.390853 0.030 Uiso 1 1 calc R U . . .
C9 C 0.9295(2) 0.35420(18) 0.50324(14) 0.0310(5) Uani 1 1 d . . . . .
H9 H 1.019274 0.404608 0.539875 0.037 Uiso 1 1 calc R U . . .
C10 C 0.8312(3) 0.29376(19) 0.53815(15) 0.0353(6) Uani 1 1 d . . . . .
H10 H 0.853302 0.302515 0.598902 0.042 Uiso 1 1 calc R U . . .
C11 C 0.7006(3) 0.2205(2) 0.48454(15) 0.0393(6) Uani 1 1 d . . . . .
H11 H 0.633866 0.178018 0.508438 0.047 Uiso 1 1 calc R U . . .
C12 C 0.6669(2) 0.20876(18) 0.39649(14) 0.0286(5) Uani 1 1 d . . . . .
H12 H 0.575789 0.159674 0.360499 0.034 Uiso 1 1 calc R U . . .
C13 C 0.7884(2) 0.15338(15) 0.19920(13) 0.0202(4) Uani 1 1 d . . . . .
C14 C 0.9111(2) 0.14964(19) 0.24511(16) 0.0316(5) Uani 1 1 d . . . . .
H14 H 0.959053 0.195481 0.302400 0.038 Uiso 1 1 calc R U . . .
C15 C 0.9641(3) 0.0792(2) 0.20758(19) 0.0406(6) Uani 1 1 d . . . . .
H15 H 1.048474 0.077607 0.239127 0.049 Uiso 1 1 calc R U . . .
C16 C 0.8950(3) 0.01194(19) 0.12526(18) 0.0395(6) Uani 1 1 d . . . . .
H16 H 0.931728 -0.035899 0.099903 0.047 Uiso 1 1 calc R U . . .
C17 C 0.7725(3) 0.01367(19) 0.07932(17) 0.0373(6) Uani 1 1 d . . . . .
H17 H 0.724199 -0.033442 0.022536 0.045 Uiso 1 1 calc R U . . .
C18 C 0.7197(2) 0.08442(17) 0.11610(14) 0.0272(5) Uani 1 1 d . . . . .
H18 H 0.635435 0.085598 0.083951 0.033 Uiso 1 1 calc R U . . .
C19 C 0.5231(2) 0.45230(15) 0.18702(13) 0.0173(4) Uani 1 1 d . . . . .
C20 C 0.6223(2) 0.49735(15) 0.26882(13) 0.0186(4) Uani 1 1 d . . . . .
C21 C 0.6387(2) 0.58997(16) 0.32543(14) 0.0249(4) Uani 1 1 d . . . . .
H21 H 0.703880 0.616792 0.381552 0.030 Uiso 1 1 calc R U . . .
C22 C 0.5591(2) 0.64371(17) 0.29954(15) 0.0290(5) Uani 1 1 d . . . . .
H22 H 0.568993 0.707236 0.337996 0.035 Uiso 1 1 calc R U . . .
C23 C 0.4658(2) 0.60386(16) 0.21760(15) 0.0263(5) Uani 1 1 d . . . . .
H23 H 0.414079 0.641559 0.198718 0.032 Uiso 1 1 calc R U . . .
C24 C 0.4469(2) 0.50907(16) 0.16253(14) 0.0222(4) Uani 1 1 d . . . . .
H24 H 0.380483 0.482156 0.106835 0.027 Uiso 1 1 calc R U . . .
C25 C 0.61607(19) 0.34510(15) 0.05280(12) 0.0169(4) Uani 1 1 d . . . . .
C26 C 0.7007(2) 0.44350(16) 0.05092(13) 0.0199(4) Uani 1 1 d . . . . .
H26 H 0.691890 0.502957 0.084113 0.024 Uiso 1 1 calc R U . . .
C27 C 0.7980(2) 0.45506(17) 0.00058(14) 0.0243(5) Uani 1 1 d . . . . .
H27 H 0.856411 0.522461 0.000125 0.029 Uiso 1 1 calc R U . . .
C28 C 0.8100(2) 0.36920(18) -0.04855(14) 0.0261(5) Uani 1 1 d . . . . .
H28 H 0.877609 0.377699 -0.082162 0.031 Uiso 1 1 calc R U . . .
C29 C 0.7239(2) 0.27021(18) -0.04927(14) 0.0252(5) Uani 1 1 d . . . . .
H29 H 0.730702 0.210932 -0.084354 0.030 Uiso 1 1 calc R U . . .
C30 C 0.6279(2) 0.25859(16) 0.00169(13) 0.0219(4) Uani 1 1 d . . . . .
H30 H 0.569642 0.191002 0.001780 0.026 Uiso 1 1 calc R U . . .
C31 C 0.3208(2) 0.29122(15) 0.03997(13) 0.0183(4) Uani 1 1 d . . . . .
C32 C 0.3136(2) 0.29342(16) -0.04562(13) 0.0235(4) Uani 1 1 d . . . . .
H32 H 0.398210 0.311694 -0.064886 0.028 Uiso 1 1 calc R U . . .
C33 C 0.1831(2) 0.26897(18) -0.10275(15) 0.0300(5) Uani 1 1 d . . . . .
H33 H 0.179128 0.270438 -0.160965 0.036 Uiso 1 1 calc R U . . .
C34 C 0.0593(2) 0.24258(17) -0.07567(15) 0.0314(5) Uani 1 1 d . . . . .
H34 H -0.029432 0.226029 -0.115141 0.038 Uiso 1 1 calc R U . . .
C35 C 0.0647(2) 0.24025(17) 0.00899(16) 0.0298(5) Uani 1 1 d . . . . .
H35 H -0.020359 0.222501 0.027859 0.036 Uiso 1 1 calc R U . . .
C36 C 0.1945(2) 0.26390(16) 0.06640(14) 0.0236(4) Uani 1 1 d . . . . .
H36 H 0.197531 0.261466 0.124308 0.028 Uiso 1 1 calc R U . . .
C37 C 0.3010(2) 0.10884(16) 0.15303(14) 0.0235(4) Uani 1 1 d . . . . .
H37 H 0.211(3) 0.096(2) 0.1222(17) 0.036(7) Uiso 1 1 d . . . . .
C38 C 0.3775(2) 0.07329(15) 0.19429(13) 0.0195(4) Uani 1 1 d . . . . .
C39 C 0.3735(2) -0.01196(15) 0.22973(13) 0.0196(4) Uani 1 1 d . . . . .
C40 C 0.4859(2) -0.04448(17) 0.23840(15) 0.0269(5) Uani 1 1 d . . . . .
H40 H 0.568815 -0.010140 0.221309 0.032 Uiso 1 1 calc R U . . .
C41 C 0.4776(2) -0.12604(17) 0.27156(15) 0.0292(5) Uani 1 1 d . . . . .
H41 H 0.554354 -0.147761 0.276236 0.035 Uiso 1 1 calc R U . . .
C42 C 0.3591(2) -0.17635(17) 0.29800(14) 0.0287(5) Uani 1 1 d . . . . .
H42 H 0.354352 -0.231967 0.321213 0.034 Uiso 1 1 calc R U . . .
C43 C 0.2474(3) -0.14474(18) 0.29024(16) 0.0313(5) Uani 1 1 d . . . . .
H43 H 0.165741 -0.178548 0.308644 0.038 Uiso 1 1 calc R U . . .
C44 C 0.2537(2) -0.06412(16) 0.25583(14) 0.0254(5) Uani 1 1 d . . . . .
H44 H 0.175431 -0.044064 0.249906 0.030 Uiso 1 1 calc R U . . .
C45 C 0.1571(2) 0.10000(19) 0.56841(16) 0.0455(7) Uani 1 1 d D . . . .
C46 C 0.1320(3) 0.16828(19) 0.52825(17) 0.0500(7) Uani 1 1 d D . . . .
H46 H 0.070801 0.200216 0.545831 0.060 Uiso 1 1 calc R U . . .
C47 C 0.1935(3) 0.1912(2) 0.46320(19) 0.0606(9) Uani 1 1 d D . . . .
H47 H 0.174022 0.238373 0.435913 0.073 Uiso 1 1 calc R U . . .
C48 C 0.2827(3) 0.1471(3) 0.4372(2) 0.0644(10) Uani 1 1 d D . . . .
H48 H 0.326935 0.164540 0.393028 0.077 Uiso 1 1 calc R U . . .
C49 C 0.3077(3) 0.0776(3) 0.4752(2) 0.0641(10) Uani 1 1 d D . . . .
H49 H 0.367679 0.045124 0.456668 0.077 Uiso 1 1 calc R U . . .
C50 C 0.2455(3) 0.0549(2) 0.54056(19) 0.0566(8) Uani 1 1 d D . . . .
H50 H 0.264096 0.006894 0.567089 0.068 Uiso 1 1 calc R U . . .
C51 C 0.0918(4) 0.0766(3) 0.6415(2) 0.0864(14) Uani 1 1 d D . . . .
H51A H 0.121433 0.026415 0.662038 0.130 Uiso 1 1 calc R U . . .
H51B H 0.124073 0.140816 0.689600 0.130 Uiso 1 1 calc R U . . .
H51C H -0.012630 0.047365 0.620412 0.130 Uiso 1 1 calc R U . . .
C52 C 0.5488(6) 0.5106(5) 0.5277(4) 0.074(2) Uiso 0.5 1 d D . P A -1
C53 C 0.5376(7) 0.4294(4) 0.4604(4) 0.059(2) Uiso 0.5 1 d D . P A -1
H53 H 0.609660 0.403116 0.466932 0.071 Uiso 0.5 1 calc R U P A -1
C54 C 0.4347(6) 0.3851(5) 0.3873(4) 0.076(2) Uiso 0.5 1 d D . P A -1
H54 H 0.434451 0.328780 0.344058 0.091 Uiso 0.5 1 calc R U P A -1
C55 C 0.3307(7) 0.4186(5) 0.3737(4) 0.063(2) Uiso 0.5 1 d D . P A -1
H55 H 0.257238 0.387774 0.320647 0.076 Uiso 0.5 1 calc R U P A -1
C56 C 0.3324(7) 0.5009(5) 0.4397(4) 0.074(2) Uiso 0.5 1 d D . P A -1
H56 H 0.258784 0.525632 0.432862 0.089 Uiso 0.5 1 calc R U P A -1
C57 C 0.4403(7) 0.5435(5) 0.5124(5) 0.060(2) Uiso 0.5 1 d D . P A -1
H57 H 0.441791 0.599925 0.556121 0.072 Uiso 0.5 1 calc R U P A -1
C58 C 0.6735(9) 0.5527(8) 0.6070(6) 0.106(4) Uiso 0.5 1 d D . P A -1
H58A H 0.667473 0.609961 0.649298 0.159 Uiso 0.5 1 calc R U P A -1
H58B H 0.671169 0.497469 0.633281 0.159 Uiso 0.5 1 calc R U P A -1
H58C H 0.762924 0.578129 0.590081 0.159 Uiso 0.5 1 calc R U P A -1

loop_
_atom_site_aniso_label
_atom_site_aniso_U_11
_atom_site_aniso_U_22
_atom_site_aniso_U_33
_atom_site_aniso_U_23
_atom_site_aniso_U_13
_atom_site_aniso_U_12
Ni1 0.01344(12) 0.01492(13) 0.01700(13) 0.00697(10) 0.00297(9) 0.00510(9)
P1 0.0146(2) 0.0155(2) 0.0157(2) 0.00554(19) 0.00327(18) 0.00626(19)
P2 0.0145(2) 0.0152(2) 0.0154(2) 0.00593(19) 0.00263(18) 0.00605(19)
O1 0.0183(6) 0.0194(7) 0.0201(7) 0.0073(6) 0.0048(6) 0.0098(6)
C1 0.0144(8) 0.0189(10) 0.0146(9) 0.0058(8) 0.0014(7) 0.0049(7)
C2 0.0153(9) 0.0207(10) 0.0132(9) 0.0055(8) -0.0004(7) 0.0056(8)
C3 0.0243(10) 0.0182(10) 0.0169(10) 0.0051(8) 0.0004(8) 0.0045(8)
C4 0.0246(10) 0.0233(11) 0.0228(11) 0.0096(9) 0.0036(9) -0.0015(9)
C5 0.0196(10) 0.0318(12) 0.0277(12) 0.0116(10) 0.0106(9) 0.0054(9)
C6 0.0199(10) 0.0257(11) 0.0214(11) 0.0066(9) 0.0061(8) 0.0095(8)
C7 0.0194(9) 0.0186(10) 0.0155(10) 0.0048(8) 0.0017(7) 0.0099(8)
C8 0.0222(10) 0.0257(11) 0.0240(11) 0.0102(9) 0.0029(8) 0.0051(9)
C9 0.0289(11) 0.0296(12) 0.0218(11) 0.0067(10) -0.0041(9) 0.0026(10)
C10 0.0419(13) 0.0372(14) 0.0156(11) 0.0084(10) 0.0005(10) 0.0060(11)
C11 0.0381(13) 0.0425(15) 0.0244(12) 0.0139(11) 0.0073(10) -0.0006(11)
C12 0.0268(11) 0.0288(12) 0.0200(11) 0.0064(9) 0.0033(9) 0.0014(9)
C13 0.0212(9) 0.0176(10) 0.0252(11) 0.0092(8) 0.0097(8) 0.0084(8)
C14 0.0316(12) 0.0348(13) 0.0335(13) 0.0084(10) 0.0069(10) 0.0210(10)
C15 0.0405(14) 0.0448(15) 0.0544(17) 0.0201(13) 0.0184(13) 0.0321(13)
C16 0.0483(15) 0.0294(13) 0.0553(17) 0.0136(12) 0.0294(13) 0.0249(12)
C17 0.0461(14) 0.0269(13) 0.0367(14) 0.0012(11) 0.0185(12) 0.0140(11)
C18 0.0297(11) 0.0266(12) 0.0257(12) 0.0063(9) 0.0085(9) 0.0122(9)
C19 0.0183(9) 0.0165(10) 0.0199(10) 0.0075(8) 0.0065(8) 0.0083(8)
C20 0.0187(9) 0.0175(10) 0.0214(10) 0.0068(8) 0.0048(8) 0.0092(8)
C21 0.0271(11) 0.0212(11) 0.0233(11) 0.0028(9) 0.0013(9) 0.0110(9)
C22 0.0315(11) 0.0189(11) 0.0343(13) 0.0014(9) 0.0057(10) 0.0129(9)
C23 0.0267(11) 0.0202(11) 0.0348(13) 0.0075(9) 0.0054(9) 0.0144(9)
C24 0.0223(10) 0.0199(10) 0.0230(11) 0.0071(9) 0.0014(8) 0.0086(8)
C25 0.0162(9) 0.0212(10) 0.0140(9) 0.0078(8) 0.0022(7) 0.0075(8)
C26 0.0207(9) 0.0193(10) 0.0172(10) 0.0066(8) 0.0008(8) 0.0064(8)
C27 0.0200(10) 0.0266(11) 0.0229(11) 0.0122(9) 0.0041(8) 0.0032(8)
C28 0.0201(10) 0.0390(13) 0.0210(11) 0.0120(10) 0.0081(8) 0.0112(9)
C29 0.0255(10) 0.0311(12) 0.0200(11) 0.0052(9) 0.0062(8) 0.0140(9)
C30 0.0223(10) 0.0201(10) 0.0233(11) 0.0069(8) 0.0058(8) 0.0084(8)
C31 0.0180(9) 0.0138(9) 0.0214(10) 0.0044(8) 0.0006(8) 0.0071(7)
C32 0.0262(10) 0.0233(11) 0.0210(11) 0.0074(9) 0.0028(8) 0.0111(9)
C33 0.0350(12) 0.0298(12) 0.0205(11) 0.0030(9) -0.0039(9) 0.0155(10)
C34 0.0248(11) 0.0264(12) 0.0340(13) -0.0009(10) -0.0091(9) 0.0135(9)
C35 0.0201(10) 0.0277(12) 0.0386(14) 0.0055(10) 0.0025(9) 0.0113(9)
C36 0.0217(10) 0.0241(11) 0.0253(11) 0.0074(9) 0.0041(8) 0.0104(9)
C37 0.0157(9) 0.0235(11) 0.0273(12) 0.0094(9) 0.0020(8) 0.0039(8)
C38 0.0194(9) 0.0168(10) 0.0203(10) 0.0063(8) 0.0049(8) 0.0045(8)
C39 0.0211(9) 0.0133(9) 0.0172(10) 0.0033(8) -0.0009(8) 0.0022(8)
C40 0.0211(10) 0.0225(11) 0.0351(13) 0.0125(10) 0.0051(9) 0.0052(9)
C41 0.0267(11) 0.0244(11) 0.0363(13) 0.0117(10) 0.0019(10) 0.0113(9)
C42 0.0413(13) 0.0196(11) 0.0263(12) 0.0122(9) 0.0078(10) 0.0109(10)
C43 0.0377(13) 0.0263(12) 0.0375(14) 0.0171(10) 0.0201(11) 0.0126(10)
C44 0.0273(11) 0.0206(11) 0.0314(12) 0.0102(9) 0.0109(9) 0.0104(9)
C45 0.0337(13) 0.0382(15) 0.0360(15) -0.0023(12) -0.0015(11) -0.0054(11)
C46 0.0391(15) 0.0370(16) 0.0536(18) -0.0058(14) -0.0005(13) 0.0095(12)
C47 0.063(2) 0.0390(17) 0.054(2) 0.0105(15) -0.0088(16) 0.0042(15)
C48 0.0508(19) 0.061(2) 0.051(2) 0.0009(17) 0.0147(16) -0.0028(16)
C49 0.0345(15) 0.066(2) 0.065(2) -0.0132(18) 0.0005(15) 0.0139(15)
C50 0.0507(18) 0.0420(17) 0.0543(19) 0.0028(14) -0.0163(15) 0.0129(14)
C51 0.073(2) 0.087(3) 0.044(2) 0.0052(19) 0.0089(18) -0.018(2)

loop_
_atom_type_symbol
_atom_type_description
_atom_type_scat_dispersion_real
_atom_type_scat_dispersion_imag
_atom_type_scat_source
C C 0.0033 0.0016 'International Tables Vol C Tables 4.2.6.8 and 6.1.1.4'
H H 0.0000 0.0000 'International Tables Vol C Tables 4.2.6.8 and 6.1.1.4'
Ni Ni 0.3393 1.1124 'International Tables Vol C Tables 4.2.6.8 and 6.1.1.4'
O O 0.0106 0.0060 'International Tables Vol C Tables 4.2.6.8 and 6.1.1.4'
P P 0.1023 0.0942 'International Tables Vol C Tables 4.2.6.8 and 6.1.1.4'

loop_
_geom_angle_atom_site_label_1
_geom_angle_atom_site_label_2
_geom_angle_atom_site_label_3
_geom_angle
C37 Ni1 C38 39.25(9)
C37 Ni1 P2 105.77(7)
C38 Ni1 P2 144.85(6)
C37 Ni1 P1 149.25(7)
C38 Ni1 P1 110.00(6)
P2 Ni1 P1 104.94(2)
C13 P1 C1 101.11(9)
C13 P1 C7 103.07(9)
C1 P1 C7 100.39(9)
C13 P1 Ni1 114.93(7)
C1 P1 Ni1 117.94(6)
C7 P1 Ni1 116.87(6)
C25 P2 C31 101.46(9)
C25 P2 C19 103.81(9)
C31 P2 C19 100.53(9)
C25 P2 Ni1 113.04(6)
C31 P2 Ni1 115.94(6)
C19 P2 Ni1 119.66(6)
C2 O1 C20 114.99(14)
C2 C1 C6 117.82(18)
C2 C1 P1 117.06(14)
C6 C1 P1 125.09(16)
C3 C2 C1 122.14(18)
C3 C2 O1 121.85(18)
C1 C2 O1 115.99(16)
C2 C3 C4 118.9(2)
C2 C3 H3 120.6
C4 C3 H3 120.6
C5 C4 C3 120.59(19)
C5 C4 H4 119.7
C3 C4 H4 119.7
C4 C5 C6 119.85(19)
C4 C5 H5 120.1
C6 C5 H5 120.1
C5 C6 C1 120.7(2)
C5 C6 H6 119.6
C1 C6 H6 119.6
C12 C7 C8 118.39(19)
C12 C7 P1 118.59(15)
C8 C7 P1 123.02(15)
C9 C8 C7 121.0(2)
C9 C8 H8 119.5
C7 C8 H8 119.5
C10 C9 C8 119.7(2)
C10 C9 H9 120.1
C8 C9 H9 120.1
C9 C10 C11 119.9(2)
C9 C10 H10 120.0
C11 C10 H10 120.0
C12 C11 C10 120.3(2)
C12 C11 H11 119.9
C10 C11 H11 119.9
C11 C12 C7 120.7(2)
C11 C12 H12 119.7
C7 C12 H12 119.7
C18 C13 C14 118.4(2)
C18 C13 P1 118.20(16)
C14 C13 P1 123.36(17)
C15 C14 C13 120.4(2)
C15 C14 H14 119.8
C13 C14 H14 119.8
C16 C15 C14 120.3(2)
C16 C15 H15 119.9
C14 C15 H15 119.9
C15 C16 C17 120.1(2)
C15 C16 H16 119.9
C17 C16 H16 119.9
C16 C17 C18 119.9(2)
C16 C17 H17 120.0
C18 C17 H17 120.0
C13 C18 C17 120.8(2)
C13 C18 H18 119.6
C17 C18 H18 119.6
C24 C19 C20 116.56(18)
C24 C19 P2 122.39(15)
C20 C19 P2 120.94(14)
C21 C20 O1 117.70(17)
C21 C20 C19 122.39(18)
O1 C20 C19 119.88(17)
C20 C21 C22 119.5(2)
C20 C21 H21 120.3
C22 C21 H21 120.3
C23 C22 C21 119.4(2)
C23 C22 H22 120.3
C21 C22 H22 120.3
C22 C23 C24 120.5(2)
C22 C23 H23 119.8
C24 C23 H23 119.8
C23 C24 C19 121.58(19)
C23 C24 H24 119.2
C19 C24 H24 119.2
C26 C25 C30 118.93(18)
C26 C25 P2 123.91(16)
C30 C25 P2 117.16(15)
C27 C26 C25 120.21(19)
C27 C26 H26 119.9
C25 C26 H26 119.9
C28 C27 C26 120.23(19)
C28 C27 H27 119.9
C26 C27 H27 119.9
C27 C28 C29 120.39(19)
C27 C28 H28 119.8
C29 C28 H28 119.8
C30 C29 C28 119.5(2)
C30 C29 H29 120.3
C28 C29 H29 120.3
C29 C30 C25 120.76(19)
C29 C30 H30 119.6
C25 C30 H30 119.6
C32 C31 C36 118.58(18)
C32 C31 P2 122.91(15)
C36 C31 P2 118.51(15)
C33 C32 C31 120.3(2)
C33 C32 H32 119.9
C31 C32 H32 119.9
C34 C33 C32 120.6(2)
C34 C33 H33 119.7
C32 C33 H33 119.7
C33 C34 C35 119.9(2)
C33 C34 H34 120.0
C35 C34 H34 120.0
C34 C35 C36 119.9(2)
C34 C35 H35 120.1
C36 C35 H35 120.1
C35 C36 C31 120.8(2)
C35 C36 H36 119.6
C31 C36 H36 119.6
C38 C37 Ni1 72.22(13)
C38 C37 H37 145.7(16)
Ni1 C37 H37 141.7(16)
C37 C38 C39 144.07(19)
C37 C38 Ni1 68.53(13)
C39 C38 Ni1 147.38(15)
C44 C39 C40 117.97(19)
C44 C39 C38 119.60(19)
C40 C39 C38 122.43(18)
C41 C40 C39 120.7(2)
C41 C40 H40 119.6
C39 C40 H40 119.6
C42 C41 C40 120.8(2)
C42 C41 H41 119.6
C40 C41 H41 119.6
C41 C42 C43 119.2(2)
C41 C42 H42 120.4
C43 C42 H42 120.4
C42 C43 C44 120.5(2)
C42 C43 H43 119.8
C44 C43 H43 119.8
C43 C44 C39 120.9(2)
C43 C44 H44 119.6
C39 C44 H44 119.6
C46 C45 C50 117.6(3)
C46 C45 C51 121.0(3)
C50 C45 C51 121.4(3)
C47 C46 C45 121.1(3)
C47 C46 H46 119.5
C45 C46 H46 119.5
C48 C47 C46 120.6(3)
C48 C47 H47 119.7
C46 C47 H47 119.7
C49 C48 C47 119.4(3)
C49 C48 H48 120.3
C47 C48 H48 120.3
C48 C49 C50 119.7(3)
C48 C49 H49 120.2
C50 C49 H49 120.2
C49 C50 C45 121.6(3)
C49 C50 H50 119.2
C45 C50 H50 119.2
C45 C51 H51A 109.5
C45 C51 H51B 109.5
H51A C51 H51B 109.5
C45 C51 H51C 109.5
H51A C51 H51C 109.5
H51B C51 H51C 109.5
C53 C52 C57 113.4(5)
C53 C52 C58 118.6(6)
C57 C52 C58 128.0(6)
C54 C53 C52 125.0(6)
C54 C53 H53 117.5
C52 C53 H53 117.5
C53 C54 C55 120.5(6)
C53 C54 H54 119.7
C55 C54 H54 119.7
C54 C55 C56 118.4(6)
C54 C55 H55 120.8
C56 C55 H55 120.8
C57 C56 C55 118.5(6)
C57 C56 H56 120.8
C55 C56 H56 120.8
C56 C57 C52 124.1(6)
C56 C57 H57 118.0
C52 C57 H57 118.0
C52 C58 H58A 109.5
C52 C58 H58B 109.5
H58A C58 H58B 109.5
C52 C58 H58C 109.5
H58A C58 H58C 109.5
H58B C58 H58C 109.5

loop_
_geom_bond_atom_site_label_1
_geom_bond_atom_site_label_2
_geom_bond_distance
Ni1 C37 1.866(2)
Ni1 C38 1.9094(19)
Ni1 P2 2.1686(5)
Ni1 P1 2.1711(5)
P1 C13 1.831(2)
P1 C1 1.8343(19)
P1 C7 1.839(2)
P2 C25 1.8298(19)
P2 C31 1.8378(19)
P2 C19 1.845(2)
O1 C2 1.395(2)
O1 C20 1.398(2)
C1 C2 1.392(3)
C1 C6 1.396(3)
C2 C3 1.384(3)
C3 C4 1.387(3)
C3 H3 0.9500
C4 C5 1.381(3)
C4 H4 0.9500
C5 C6 1.393(3)
C5 H5 0.9500
C6 H6 0.9500
C7 C12 1.390(3)
C7 C8 1.396(3)
C8 C9 1.383(3)
C8 H8 0.9500
C9 C10 1.382(3)
C9 H9 0.9500
C10 C11 1.383(3)
C10 H10 0.9500
C11 C12 1.380(3)
C11 H11 0.9500
C12 H12 0.9500
C13 C18 1.388(3)
C13 C14 1.392(3)
C14 C15 1.392(3)
C14 H14 0.9500
C15 C16 1.371(4)
C15 H15 0.9500
C16 C17 1.376(4)
C16 H16 0.9500
C17 C18 1.390(3)
C17 H17 0.9500
C18 H18 0.9500
C19 C24 1.397(3)
C19 C20 1.400(3)
C20 C21 1.382(3)
C21 C22 1.393(3)
C21 H21 0.9500
C22 C23 1.379(3)
C22 H22 0.9500
C23 C24 1.388(3)
C23 H23 0.9500
C24 H24 0.9500
C25 C26 1.392(3)
C25 C30 1.396(3)
C26 C27 1.392(3)
C26 H26 0.9500
C27 C28 1.376(3)
C27 H27 0.9500
C28 C29 1.389(3)
C28 H28 0.9500
C29 C30 1.388(3)
C29 H29 0.9500
C30 H30 0.9500
C31 C32 1.395(3)
C31 C36 1.397(3)
C32 C33 1.389(3)
C32 H32 0.9500
C33 C34 1.380(3)
C33 H33 0.9500
C34 C35 1.383(3)
C34 H34 0.9500
C35 C36 1.389(3)
C35 H35 0.9500
C36 H36 0.9500
C37 C38 1.269(3)
C37 H37 0.91(3)
C38 C39 1.461(3)
C39 C44 1.396(3)
C39 C40 1.398(3)
C40 C41 1.382(3)
C40 H40 0.9500
C41 C42 1.381(3)
C41 H41 0.9500
C42 C43 1.383(3)
C42 H42 0.9500
C43 C44 1.386(3)
C43 H43 0.9500
C44 H44 0.9500
C45 C46 1.370(4)
C45 C50 1.377(4)
C45 C51 1.510(4)
C46 C47 1.369(4)
C46 H46 0.9500
C47 C48 1.365(4)
C47 H47 0.9500
C48 C49 1.364(4)
C48 H48 0.9500
C49 C50 1.376(4)
C49 H49 0.9500
C50 H50 0.9500
C51 H51A 0.9800
C51 H51B 0.9800
C51 H51C 0.9800
C52 C53 1.374(6)
C52 C57 1.375(6)
C52 C58 1.506(8)
C53 C54 1.318(6)
C53 H53 0.9500
C54 C55 1.335(6)
C54 H54 0.9500
C55 C56 1.408(6)
C55 H55 0.9500
C56 C57 1.341(6)
C56 H56 0.9500
C57 H57 0.9500
C58 H58A 0.9800
C58 H58B 0.9800
C58 H58C 0.9800

loop_
_geom_torsion_atom_site_label_1
_geom_torsion_atom_site_label_2
_geom_torsion_atom_site_label_3
_geom_torsion_atom_site_label_4
_geom_torsion
C13 P1 C1 C2 179.71(15)
C7 P1 C1 C2 -74.60(16)
Ni1 P1 C1 C2 53.53(16)
C13 P1 C1 C6 1.91(19)
C7 P1 C1 C6 107.60(18)
Ni1 P1 C1 C6 -124.27(16)
C6 C1 C2 C3 -0.6(3)
P1 C1 C2 C3 -178.60(15)
C6 C1 C2 O1 -178.65(16)
P1 C1 C2 O1 3.4(2)
C20 O1 C2 C3 45.4(2)
C20 O1 C2 C1 -136.56(17)
C1 C2 C3 C4 0.2(3)
O1 C2 C3 C4 178.05(17)
C2 C3 C4 C5 0.5(3)
C3 C4 C5 C6 -0.7(3)
C4 C5 C6 C1 0.2(3)
C2 C1 C6 C5 0.4(3)
P1 C1 C6 C5 178.22(16)
C13 P1 C7 C12 -94.14(18)
C1 P1 C7 C12 161.75(17)
Ni1 P1 C7 C12 32.92(19)
C13 P1 C7 C8 85.79(19)
C1 P1 C7 C8 -18.32(19)
Ni1 P1 C7 C8 -147.15(16)
C12 C7 C8 C9 0.1(3)
P1 C7 C8 C9 -179.86(18)
C7 C8 C9 C10 0.6(4)
C8 C9 C10 C11 0.0(4)
C9 C10 C11 C12 -1.2(4)
C10 C11 C12 C7 1.9(4)
C8 C7 C12 C11 -1.3(3)
P1 C7 C12 C11 178.6(2)
C1 P1 C13 C18 -106.07(17)
C7 P1 C13 C18 150.38(16)
Ni1 P1 C13 C18 22.10(18)
C1 P1 C13 C14 72.48(19)
C7 P1 C13 C14 -31.1(2)
Ni1 P1 C13 C14 -159.36(16)
C18 C13 C14 C15 0.9(3)
P1 C13 C14 C15 -177.66(19)
C13 C14 C15 C16 -0.6(4)
C14 C15 C16 C17 -0.1(4)
C15 C16 C17 C18 0.7(4)
C14 C13 C18 C17 -0.4(3)
P1 C13 C18 C17 178.26(17)
C16 C17 C18 C13 -0.4(4)
C25 P2 C19 C24 93.01(17)
C31 P2 C19 C24 -11.70(18)
Ni1 P2 C19 C24 -139.85(15)
C25 P2 C19 C20 -90.82(17)
C31 P2 C19 C20 164.48(16)
Ni1 P2 C19 C20 36.32(18)
C2 O1 C20 C21 -102.8(2)
C2 O1 C20 C19 79.1(2)
C24 C19 C20 C21 4.0(3)
P2 C19 C20 C21 -172.41(16)
C24 C19 C20 O1 -178.09(17)
P2 C19 C20 O1 5.5(2)
O1 C20 C21 C22 179.08(19)
C19 C20 C21 C22 -3.0(3)
C20 C21 C22 C23 -0.4(3)
C21 C22 C23 C24 2.6(3)
C22 C23 C24 C19 -1.4(3)
C20 C19 C24 C23 -1.8(3)
P2 C19 C24 C23 174.56(16)
C31 P2 C25 C26 96.48(17)
C19 P2 C25 C26 -7.52(18)
Ni1 P2 C25 C26 -138.69(15)
C31 P2 C25 C30 -83.76(16)
C19 P2 C25 C30 172.25(15)
Ni1 P2 C25 C30 41.07(16)
C30 C25 C26 C27 -1.7(3)
P2 C25 C26 C27 178.03(15)
C25 C26 C27 C28 0.8(3)
C26 C27 C28 C29 0.8(3)
C27 C28 C29 C30 -1.6(3)
C28 C29 C30 C25 0.7(3)
C26 C25 C30 C29 1.0(3)
P2 C25 C30 C29 -178.80(16)
C25 P2 C31 C32 -1.79(19)
C19 P2 C31 C32 104.80(18)
Ni1 P2 C31 C32 -124.65(16)
C25 P2 C31 C36 177.44(16)
C19 P2 C31 C36 -75.97(17)
Ni1 P2 C31 C36 54.58(17)
C36 C31 C32 C33 0.1(3)
P2 C31 C32 C33 179.32(16)
C31 C32 C33 C34 0.2(3)
C32 C33 C34 C35 -0.1(3)
C33 C34 C35 C36 -0.4(3)
C34 C35 C36 C31 0.7(3)
C32 C31 C36 C35 -0.5(3)
P2 C31 C36 C35 -179.80(16)
P2 Ni1 C37 C38 175.75(12)
P1 Ni1 C37 C38 -1.2(2)
Ni1 C37 C38 C39 178.5(3)
C37 C38 C39 C44 -28.6(4)
Ni1 C38 C39 C44 148.8(2)
C37 C38 C39 C40 151.0(3)
Ni1 C38 C39 C40 -31.5(4)
C44 C39 C40 C41 0.2(3)
C38 C39 C40 C41 -179.5(2)
C39 C40 C41 C42 -0.9(3)
C40 C41 C42 C43 0.6(4)
C41 C42 C43 C44 0.5(4)
C42 C43 C44 C39 -1.1(4)
C40 C39 C44 C43 0.8(3)
C38 C39 C44 C43 -179.5(2)
C50 C45 C46 C47 -0.45(19)
C51 C45 C46 C47 178.60(18)
C45 C46 C47 C48 -0.5(2)
C46 C47 C48 C49 1.5(3)
C47 C48 C49 C50 -1.5(4)
C48 C49 C50 C45 0.6(4)
C46 C45 C50 C49 0.4(3)
C51 C45 C50 C49 -178.6(2)
C57 C52 C53 C54 -0.1(3)
C58 C52 C53 C54 -179.9(3)
C52 C53 C54 C55 0.5(3)
C53 C54 C55 C56 -1.2(6)
C54 C55 C56 C57 1.6(7)
C55 C56 C57 C52 -1.3(8)
C53 C52 C57 C56 0.6(6)
C58 C52 C57 C56 -179.6(5)
